data_4519068
loop_
_publ_author_name
'Ankade, Shidheshwar B.'
'Samal, Pragnya Paramita'
'Soni, Vineeta'
'Gonnade, Rajesh G.'
'Krishnamurty, Sailaja'
'Punji, Benudhar'

_publ_section_title
;
 Ni(II)-Catalyzed Intramolecular C--H/C--H Oxidative Coupling: An
 Efficient Route to Functionalized Cycloindolones and Indenoindolones
;
_journal_issue 19
_journal_name_full 'ACS Catalysis'
_journal_page_first 12384
_journal_page_last 12393
_journal_paper_doi 10.1021/acscatal.1c03314
_journal_volume 11
_journal_year 2021
_chemical_formula_moiety 'C14 H18 N2 Ni O6'
_chemical_formula_sum 'C14 H18 N2 Ni O6'
_chemical_formula_weight 369.01
_space_group_crystal_system monoclinic
_space_group_IT_number 15
_space_group_name_Hall '-C 2yc'
_space_group_name_H-M_alt 'C 1 2/c 1'
_atom_sites_solution_hydrogens mixed
_audit_creation_method SHELXL-2018/3
_cell_angle_alpha 90
_cell_angle_beta 92.8820(10)
_cell_angle_gamma 90
_cell_formula_units_Z 4
_cell_length_a 15.2287(7)
_cell_length_b 12.7164(5)
_cell_length_c 8.0895(3)
_cell_measurement_reflns_used 9803
_cell_measurement_temperature 100(2)
_cell_measurement_theta_max 74.95
_cell_measurement_theta_min 4.53
_cell_volume 1564.58(11)
_computing_cell_refinement 'SAINT (Bruker, 2016)'
_computing_data_collection 'APEX3 (Bruker, 2016)'
_computing_data_reduction 'SAINT (Bruker, 2016)'
_computing_molecular_graphics 'Bruker SHELXTL, Mercury 2020.20'
_computing_publication_material 'Bruker SHELXTL'
_computing_structure_refinement 'SHELXL-2018/3 (Sheldrick, 2018)'
_computing_structure_solution 'SHELXT 2014/5 (Sheldrick, 2014)'
_diffrn_ambient_temperature 100(2)
_diffrn_detector 'Photon II CPAD Area Detector'
_diffrn_detector_area_resol_mean 7.39
_diffrn_measured_fraction_theta_full 0.989
_diffrn_measured_fraction_theta_max 0.987
_diffrn_measurement_device '\k-geometry diffractometer'
_diffrn_measurement_device_type 'Bruker D8 VENTURE Kappa Duo PHOTON II CPAD'
_diffrn_measurement_method '\f and \w scans'
_diffrn_radiation_monochromator 'multilayer mirrors'
_diffrn_radiation_type CuK\a
_diffrn_radiation_wavelength 1.54178
_diffrn_reflns_av_R_equivalents 0.0492
_diffrn_reflns_av_unetI/netI 0.0216
_diffrn_reflns_Laue_measured_fraction_full 0.989
_diffrn_reflns_Laue_measured_fraction_max 0.987
_diffrn_reflns_limit_h_max 18
_diffrn_reflns_limit_h_min -18
_diffrn_reflns_limit_k_max 15
_diffrn_reflns_limit_k_min -15
_diffrn_reflns_limit_l_max 10
_diffrn_reflns_limit_l_min -10
_diffrn_reflns_number 20123
_diffrn_reflns_point_group_measured_fraction_full 0.989
_diffrn_reflns_point_group_measured_fraction_max 0.987
_diffrn_reflns_theta_full 67.679
_diffrn_reflns_theta_max 74.945
_diffrn_reflns_theta_min 4.532
_diffrn_source 'micro-focus sealed tube'
_diffrn_source_type 'Incoatech I\mS HB'
_exptl_absorpt_coefficient_mu 2.097
_exptl_absorpt_correction_T_max 0.717
_exptl_absorpt_correction_T_min 0.545
_exptl_absorpt_correction_type multi-scan
_exptl_absorpt_process_details 'SADABS (Bruker, 2016)'
_exptl_crystal_colour yellow
_exptl_crystal_density_diffrn 1.567
_exptl_crystal_description block
_exptl_crystal_F_000 768
_exptl_crystal_size_max 0.330
_exptl_crystal_size_mid 0.220
_exptl_crystal_size_min 0.170
_refine_diff_density_max 0.431
_refine_diff_density_min -0.452
_refine_diff_density_rms 0.058
_refine_ls_extinction_method none
_refine_ls_goodness_of_fit_ref 1.089
_refine_ls_hydrogen_treatment mixed
_refine_ls_matrix_type full
_refine_ls_number_parameters 114
_refine_ls_number_reflns 1597
_refine_ls_number_restraints 0
_refine_ls_restrained_S_all 1.089
_refine_ls_R_factor_all 0.0323
_refine_ls_R_factor_gt 0.0317
_refine_ls_shift/su_max 0.000
_refine_ls_shift/su_mean 0.000
_refine_ls_structure_factor_coef Fsqd
_refine_ls_weighting_details 'w=1/[\s^2^(Fo^2^)+(0.0370P)^2^+2.6868P] where P=(Fo^2^+2Fc^2^)/3'
_refine_ls_weighting_scheme calc
_refine_ls_wR_factor_gt 0.0838
_refine_ls_wR_factor_ref 0.0843
_reflns_Friedel_coverage 0.000
_reflns_number_gt 1551
_reflns_number_total 1597
_reflns_threshold_expression 'I > 2\s(I)'
_cod_data_source_file cs1c03314_si_003.cif
_cod_data_source_block Comp_1
_cod_original_sg_symbol_H-M 'C 2/c'
_cod_database_code 4519068
_shelx_shelxl_version_number 2018/3
_shelx_space_group_comment
;
The symmetry employed for this shelxl refinement is uniquely defined
by the following loop, which should always be used as a source of
symmetry information in preference to the above space-group names.
They are only intended as comments.
;
_shelx_estimated_absorpt_t_min 0.545
_shelx_estimated_absorpt_t_max 0.717

loop_
_space_group_symop_operation_xyz
'x, y, z'
'-x, y, -z+1/2'
'x+1/2, y+1/2, z'
'-x+1/2, y+1/2, -z+1/2'
'-x, -y, -z'
'x, -y, z-1/2'
'-x+1/2, -y+1/2, -z'
'x+1/2, -y+1/2, z-1/2'

loop_
_atom_site_label
_atom_site_type_symbol
_atom_site_fract_x
_atom_site_fract_y
_atom_site_fract_z
_atom_site_U_iso_or_equiv
_atom_site_adp_type
_atom_site_occupancy
_atom_site_site_symmetry_order
_atom_site_calc_flag
_atom_site_refinement_flags_posn
_atom_site_refinement_flags_adp
_atom_site_refinement_flags_occupancy
_atom_site_disorder_assembly
_atom_site_disorder_group
Ni1 Ni 0.500000 0.77205(3) 0.250000 0.01638(15) Uani 1 2 d S T P . .
O1 O 0.44411(8) 0.77087(8) 0.47925(14) 0.0210(3) Uani 1 1 d . . . . .
O2 O 0.39806(9) 0.93729(9) 0.48467(14) 0.0270(3) Uani 1 1 d . . . . .
O3 O 0.59345(8) 0.88306(9) 0.32597(16) 0.0203(3) Uani 1 1 d . . . . .
H3A H 0.5838(16) 0.929(2) 0.384(3) 0.034(7) Uiso 1 1 d . . . . .
H3B H 0.6010(18) 0.908(2) 0.234(4) 0.050(8) Uiso 1 1 d . . . . .
N1 N 0.42254(9) 0.64631(11) 0.17068(16) 0.0184(3) Uani 1 1 d . . . . .
C1 C 0.34554(11) 0.65318(13) 0.0834(2) 0.0221(3) Uani 1 1 d . . . . .
H1 H 0.320774 0.720816 0.063236 0.026 Uiso 1 1 calc R U . . .
C2 C 0.30060(12) 0.56591(15) 0.0215(2) 0.0266(4) Uani 1 1 d . . . . .
H2 H 0.245722 0.573189 -0.038650 0.032 Uiso 1 1 calc R U . . .
C3 C 0.33775(12) 0.46776(14) 0.0495(2) 0.0274(4) Uani 1 1 d . . . . .
H3 H 0.308844 0.406438 0.007408 0.033 Uiso 1 1 calc R U . . .
C4 C 0.41729(12) 0.45958(14) 0.1391(2) 0.0251(4) Uani 1 1 d . . . . .
H4 H 0.443912 0.392853 0.158478 0.030 Uiso 1 1 calc R U . . .
C5 C 0.45760(10) 0.55072(13) 0.20042(19) 0.0195(3) Uani 1 1 d . . . . .
C6 C 0.40928(11) 0.84815(13) 0.5487(2) 0.0205(3) Uani 1 1 d . . . . .
C7 C 0.37685(13) 0.83022(15) 0.7205(2) 0.0298(4) Uani 1 1 d . . . . .
H7A H 0.322156 0.789516 0.712443 0.045 Uiso 1 1 calc R U . . .
H7B H 0.365994 0.898178 0.772859 0.045 Uiso 1 1 calc R U . . .
H7C H 0.421422 0.791370 0.787378 0.045 Uiso 1 1 calc R U . . .

loop_
_atom_site_aniso_label
_atom_site_aniso_U_11
_atom_site_aniso_U_22
_atom_site_aniso_U_33
_atom_site_aniso_U_23
_atom_site_aniso_U_13
_atom_site_aniso_U_12
Ni1 0.0208(2) 0.0148(2) 0.0138(2) 0.000 0.00338(14) 0.000
O1 0.0287(6) 0.0178(6) 0.0172(6) 0.0010(4) 0.0072(5) 0.0025(4)
O2 0.0425(7) 0.0196(6) 0.0192(6) -0.0006(5) 0.0051(5) 0.0066(5)
O3 0.0270(6) 0.0178(6) 0.0163(6) -0.0014(5) 0.0029(4) -0.0017(4)
N1 0.0214(6) 0.0179(6) 0.0164(6) -0.0003(5) 0.0057(5) -0.0010(5)
C1 0.0237(8) 0.0230(8) 0.0198(8) -0.0016(6) 0.0051(6) -0.0011(6)
C2 0.0255(8) 0.0312(9) 0.0234(8) -0.0033(7) 0.0039(6) -0.0045(7)
C3 0.0311(9) 0.0249(9) 0.0269(9) -0.0074(7) 0.0076(7) -0.0087(7)
C4 0.0315(9) 0.0185(8) 0.0261(8) -0.0031(7) 0.0093(7) -0.0025(7)
C5 0.0245(8) 0.0175(8) 0.0173(7) -0.0007(6) 0.0085(6) -0.0011(6)
C6 0.0231(8) 0.0214(8) 0.0172(7) -0.0012(6) 0.0037(6) 0.0003(6)
C7 0.0412(10) 0.0283(9) 0.0210(8) 0.0004(7) 0.0128(7) 0.0047(8)

loop_
_atom_type_symbol
_atom_type_description
_atom_type_scat_dispersion_real
_atom_type_scat_dispersion_imag
_atom_type_scat_source
C C 0.0181 0.0091 'International Tables Vol C Tables 4.2.6.8 and 6.1.1.4'
H H 0.0000 0.0000 'International Tables Vol C Tables 4.2.6.8 and 6.1.1.4'
N N 0.0311 0.0180 'International Tables Vol C Tables 4.2.6.8 and 6.1.1.4'
Ni Ni -3.0029 0.5091 'International Tables Vol C Tables 4.2.6.8 and 6.1.1.4'
O O 0.0492 0.0322 'International Tables Vol C Tables 4.2.6.8 and 6.1.1.4'

loop_
_geom_angle_atom_site_label_1
_geom_angle_atom_site_label_2
_geom_angle_atom_site_label_3
_geom_angle
_geom_angle_site_symmetry_1
_geom_angle_site_symmetry_3
_geom_angle_publ_flag
N1 Ni1 N1 78.84(8) . 2_655 ?
N1 Ni1 O3 171.44(5) . . ?
N1 Ni1 O3 93.55(5) 2_655 . ?
N1 Ni1 O3 93.55(5) . 2_655 ?
N1 Ni1 O3 171.44(5) 2_655 2_655 ?
O3 Ni1 O3 94.29(7) . 2_655 ?
N1 Ni1 O1 88.30(5) . 2_655 ?
N1 Ni1 O1 91.06(5) 2_655 2_655 ?
O3 Ni1 O1 87.92(5) . 2_655 ?
O3 Ni1 O1 92.64(5) 2_655 2_655 ?
N1 Ni1 O1 91.06(5) . . ?
N1 Ni1 O1 88.30(5) 2_655 . ?
O3 Ni1 O1 92.64(5) . . ?
O3 Ni1 O1 87.92(5) 2_655 . ?
O1 Ni1 O1 179.18(6) 2_655 . ?
C6 O1 Ni1 126.27(10) . . ?
Ni1 O3 H3A 123.3(19) . . ?
Ni1 O3 H3B 97(2) . . ?
H3A O3 H3B 107(3) . . ?
C1 N1 C5 118.82(14) . . ?
C1 N1 Ni1 125.64(11) . . ?
C5 N1 Ni1 115.34(11) . . ?
N1 C1 C2 122.80(16) . . ?
N1 C1 H1 118.6 . . ?
C2 C1 H1 118.6 . . ?
C3 C2 C1 118.23(16) . . ?
C3 C2 H2 120.9 . . ?
C1 C2 H2 120.9 . . ?
C2 C3 C4 119.55(16) . . ?
C2 C3 H3 120.2 . . ?
C4 C3 H3 120.2 . . ?
C3 C4 C5 118.88(16) . . ?
C3 C4 H4 120.6 . . ?
C5 C4 H4 120.6 . . ?
N1 C5 C4 121.69(15) . . ?
N1 C5 C5 115.04(9) . 2_655 ?
C4 C5 C5 123.26(10) . 2_655 ?
O2 C6 O1 124.84(15) . . ?
O2 C6 C7 118.08(15) . . ?
O1 C6 C7 117.05(14) . . ?
C6 C7 H7A 109.5 . . ?
C6 C7 H7B 109.5 . . ?
H7A C7 H7B 109.5 . . ?
C6 C7 H7C 109.5 . . ?
H7A C7 H7C 109.5 . . ?
H7B C7 H7C 109.5 . . ?

loop_
_geom_bond_atom_site_label_1
_geom_bond_atom_site_label_2
_geom_bond_distance
_geom_bond_site_symmetry_2
_geom_bond_publ_flag
Ni1 N1 2.0697(14) . ?
Ni1 N1 2.0697(14) 2_655 ?
Ni1 O3 2.0755(12) . ?
Ni1 O3 2.0755(12) 2_655 ?
Ni1 O1 2.0790(11) 2_655 ?
Ni1 O1 2.0791(11) . ?
O1 C6 1.2621(19) . ?
O2 C6 1.254(2) . ?
O3 H3A 0.77(3) . ?
O3 H3B 0.82(3) . ?
N1 C1 1.341(2) . ?
N1 C5 1.344(2) . ?
C1 C2 1.385(2) . ?
C1 H1 0.9500 . ?
C2 C3 1.384(3) . ?
C2 H2 0.9500 . ?
C3 C4 1.384(3) . ?
C3 H3 0.9500 . ?
C4 C5 1.391(2) . ?
C4 H4 0.9500 . ?
C5 C5 1.486(3) 2_655 ?
C6 C7 1.516(2) . ?
C7 H7A 0.9800 . ?
C7 H7B 0.9800 . ?
C7 H7C 0.9800 . ?

loop_
_geom_torsion_atom_site_label_1
_geom_torsion_atom_site_label_2
_geom_torsion_atom_site_label_3
_geom_torsion_atom_site_label_4
_geom_torsion
_geom_torsion_site_symmetry_1
_geom_torsion_site_symmetry_2
_geom_torsion_site_symmetry_3
_geom_torsion_site_symmetry_4
_geom_torsion_publ_flag
C5 N1 C1 C2 -0.4(2) . . . . ?
Ni1 N1 C1 C2 174.12(12) . . . . ?
N1 C1 C2 C3 -0.9(3) . . . . ?
C1 C2 C3 C4 0.7(3) . . . . ?
C2 C3 C4 C5 0.6(3) . . . . ?
C1 N1 C5 C4 1.8(2) . . . . ?
Ni1 N1 C5 C4 -173.23(12) . . . . ?
C1 N1 C5 C5 -179.32(15) . . . 2_655 ?
Ni1 N1 C5 C5 5.6(2) . . . 2_655 ?
C3 C4 C5 N1 -1.9(2) . . . . ?
C3 C4 C5 C5 179.31(18) . . . 2_655 ?
Ni1 O1 C6 O2 4.7(2) . . . . ?
Ni1 O1 C6 C7 -176.91(12) . . . . ?
